data_8101069
loop_
_publ_author_name
'Pearce, W. A.'
'Pyke, S. M.'
'Tiekink, E. R. T.'

_publ_section_title
;
Crystal structure of 1-(4-nitrophenyl)-3-(phenylsulfonyl)-2,5-dihydro-
1H-pyrrole, C~16~H~14~N~2~O~4~S
;
_journal_issue 4
_journal_name_full 'Zeitschrift f\"ur Kristallographie - New Crystal Structures'
_journal_page_first 529
_journal_page_last 530
_journal_volume 216
_journal_year 2001
_chemical_formula_moiety 'C16 H14 N2 O4 S '
_chemical_formula_structural 'C16 H14 N2 O4 S'
_chemical_formula_sum 'C16 H14 N2 O4 S'
_chemical_formula_weight 330.36
_space_group_IT_number 14
_symmetry_cell_setting monoclinic
_symmetry_space_group_name_Hall '-P 2yn'
_symmetry_space_group_name_H-M 'P 1 21/n 1'
_cell_angle_alpha 90
_cell_angle_beta 92.68(8)
_cell_angle_gamma 90
_cell_formula_units_Z 4
_cell_length_a 6.291(6)
_cell_length_b 23.73(1)
_cell_length_c 10.175(7)
_cell_measurement_temperature 293
_cell_volume 1517(2)
_diffrn_ambient_temperature 293
_exptl_crystal_density_diffrn 1.446
_cod_original_sg_symbol_H-M 'P 21/n'
_cod_original_formula_sum 'C16 H14 N2 O4 S '
_cod_database_code 8101069

loop_
_symmetry_equiv_pos_as_xyz
'  +x,  +y,  +z'
1/2-x,1/2+y,1/2-z
'  -x,  -y,  -z'
1/2+x,1/2-y,1/2+z

loop_
_atom_site_label
_atom_site_type_symbol
_atom_site_fract_x
_atom_site_fract_y
_atom_site_fract_z
_atom_site_U_iso_or_equiv
_atom_site_adp_type
_atom_site_occupancy
_atom_site_symmetry_multiplicity
_atom_site_calc_flag
_atom_site_refinement_flags
_atom_site_disorder_assembly
_atom_site_disorder_group
_atom_site_Wyckoff_symbol
S1 S 0.44582(15) 0.27084(5) -0.33889(9) 0.0555(3) Uani 1 4 d . . . e
O1 O 0.7479(6) -0.05407(16) 0.2900(4) 0.1052(13) Uani 1 4 d . . . e
O2 O 0.4279(6) -0.02809(15) 0.3230(4) 0.1077(13) Uani 1 4 d . . . e
O3 O 0.5841(4) 0.29230(12) -0.4356(2) 0.0669(8) Uani 1 4 d . . . e
O4 O 0.2388(4) 0.25084(13) -0.3796(3) 0.0739(9) Uani 1 4 d . . . e
N1 N 0.6559(4) 0.14411(13) -0.1133(3) 0.0482(8) Uani 1 4 d . . . e
N2 N 0.5963(7) -0.02278(16) 0.2679(4) 0.0748(10) Uani 1 4 d . . . e
C2 C 0.4804(5) 0.18182(16) -0.1526(4) 0.0513(10) Uani 1 4 d . . . e
H2A H 0.4373 0.2054 -0.0782 0.079(4) Uiso 1 4 calc R . . e
H2B H 0.3555 0.1606 -0.1889 0.079(4) Uiso 1 4 calc R . . e
C3 C 0.5802(5) 0.21632(15) -0.2559(3) 0.0496(9) Uani 1 4 d . . . e
C4 C 0.7762(6) 0.20016(17) -0.2772(3) 0.0524(10) Uani 1 4 d . . . e
H4 H 0.8639 0.2173 -0.3394 0.063(3) Uiso 1 4 calc R . . e
C5 C 0.8423(5) 0.15237(17) -0.1928(3) 0.0521(10) Uani 1 4 d . . . e
H5A H 0.8713 0.1185 -0.2457 0.079(4) Uiso 1 4 calc R . . e
H5B H 0.9704 0.1617 -0.1369 0.079(4) Uiso 1 4 calc R . . e
C6 C 0.6428(5) 0.10477(15) -0.0176(3) 0.0452(9) Uani 1 4 d . . . e
C7 C 0.4525(5) 0.09673(16) 0.0475(4) 0.0511(9) Uani 1 4 d . . . e
H7 H 0.3327 0.1201 0.0272 0.063(3) Uiso 1 4 calc R . . e
C8 C 0.4407(6) 0.05507(16) 0.1404(4) 0.0547(10) Uani 1 4 d . . . e
H8 H 0.3112 0.0492 0.1829 0.063(3) Uiso 1 4 calc R . . e
C9 C 0.6134(6) 0.02175(16) 0.1725(4) 0.0520(9) Uani 1 4 d . . . e
C10 C 0.8031(6) 0.02990(17) 0.1134(4) 0.0581(10) Uani 1 4 d . . . e
H10 H 0.9231 0.0073 0.1380 0.063(3) Uiso 1 4 calc R . . e
C11 C 0.8189(6) 0.07054(16) 0.0191(4) 0.0535(10) Uani 1 4 d . . . e
H11 H 0.9499 0.0758 -0.0222 0.063(3) Uiso 1 4 calc R . . e
C12 C 0.4175(6) 0.32250(17) -0.2172(4) 0.0537(10) Uani 1 4 d . . . e
C13 C 0.2259(7) 0.3312(2) -0.1616(4) 0.0726(13) Uani 1 4 d . . . e
H13 H 0.1065 0.3084 -0.1862 0.063(3) Uiso 1 4 calc R . . e
C14 C 0.2085(8) 0.3735(2) -0.0697(5) 0.0857(15) Uani 1 4 d . . . e
H14 H 0.0763 0.3796 -0.0306 0.063(3) Uiso 1 4 calc R . . e
C15 C 0.3786(9) 0.4063(2) -0.0346(4) 0.0819(14) Uani 1 4 d . . . e
H15 H 0.3641 0.4355 0.0283 0.063(3) Uiso 1 4 calc R . . e
C16 C 0.5695(8) 0.3977(2) -0.0887(5) 0.0837(14) Uani 1 4 d . . . e
H16 H 0.6885 0.4206 -0.0632 0.063(3) Uiso 1 4 calc R . . e
C17 C 0.5892(7) 0.3559(2) -0.1804(4) 0.0700(12) Uani 1 4 d . . . e
H17 H 0.7222 0.3499 -0.2187 0.063(3) Uiso 1 4 calc R . . e

loop_
_atom_site_aniso_label
_atom_site_aniso_U_11
_atom_site_aniso_U_22
_atom_site_aniso_U_33
_atom_site_aniso_U_23
_atom_site_aniso_U_13
_atom_site_aniso_U_12
S1 0.0534(6) 0.0652(7) 0.0482(5) 0.0102(5) 0.0052(4) -0.0050(5)
O1 0.122(3) 0.088(3) 0.104(3) 0.036(2) -0.009(2) 0.021(2)
O2 0.126(3) 0.100(3) 0.101(3) 0.038(2) 0.042(2) 0.001(2)
O3 0.0744(18) 0.074(2) 0.0538(16) 0.0123(14) 0.0192(13) -0.0064(14)
O4 0.0585(16) 0.090(2) 0.0718(19) 0.0110(17) -0.0131(13) -0.0129(15)
N1 0.0378(15) 0.053(2) 0.0542(18) 0.0038(16) 0.0105(14) 0.0041(14)
N2 0.101(3) 0.063(3) 0.061(2) 0.010(2) -0.003(2) 0.000(2)
C2 0.0430(19) 0.056(2) 0.056(2) 0.009(2) 0.0119(17) 0.0008(17)
C3 0.049(2) 0.054(2) 0.046(2) -0.0012(18) 0.0081(17) -0.0078(17)
C4 0.049(2) 0.066(3) 0.043(2) -0.004(2) 0.0090(17) -0.0095(19)
C5 0.0415(19) 0.067(3) 0.049(2) -0.005(2) 0.0107(17) 0.0006(18)
C6 0.047(2) 0.043(2) 0.046(2) -0.0078(18) 0.0042(16) -0.0029(17)
C7 0.046(2) 0.054(2) 0.054(2) 0.0071(19) 0.0096(17) 0.0005(17)
C8 0.057(2) 0.056(3) 0.053(2) -0.002(2) 0.0156(19) -0.008(2)
C9 0.062(2) 0.045(2) 0.049(2) -0.0029(19) 0.0031(18) 0.0008(19)
C10 0.056(2) 0.051(3) 0.067(3) -0.005(2) -0.005(2) 0.0096(18)
C11 0.044(2) 0.053(2) 0.064(2) -0.006(2) 0.0078(18) 0.0047(18)
C12 0.052(2) 0.058(2) 0.051(2) 0.011(2) 0.0038(18) 0.0052(19)
C13 0.058(3) 0.086(4) 0.074(3) 0.008(3) 0.015(2) 0.007(2)
C14 0.075(3) 0.112(4) 0.072(3) 0.014(3) 0.023(3) 0.033(3)
C15 0.118(4) 0.076(4) 0.053(3) 0.003(2) 0.013(3) 0.022(3)
C16 0.086(3) 0.092(4) 0.073(3) -0.016(3) 0.008(3) -0.007(3)
C17 0.063(3) 0.084(3) 0.064(3) -0.011(3) 0.011(2) -0.001(2)

loop_
_geom_bond_atom_site_label_1
_geom_bond_atom_site_label_2
_geom_bond_distance
_geom_bond_site_symmetry_2
_geom_bond_publ_flag
S1 O4 1.429(3) . ?
S1 O3 1.436(3) . ?
S1 C3 1.742(4) . ?
S1 C12 1.757(4) . ?
O1 N2 1.221(5) . ?
O2 N2 1.228(5) . ?
N1 C6 1.354(4) . ?
N1 C2 1.462(4) . ?
N1 C5 1.468(4) . ?
N2 C9 1.442(5) . ?
C2 C3 1.494(5) . ?
C3 C4 1.319(5) . ?
C4 C5 1.471(5) . ?
C6 C7 1.408(5) . ?
C6 C11 1.410(5) . ?
C7 C8 1.372(5) . ?
C8 C9 1.371(5) . ?
C9 C10 1.376(5) . ?
C10 C11 1.367(5) . ?
C12 C13 1.371(5) . ?
C12 C17 1.377(5) . ?
C13 C14 1.379(7) . ?
C14 C15 1.358(7) . ?
C15 C16 1.360(6) . ?
C16 C17 1.372(6) . ?

loop_
_cod_related_entry_id
_cod_related_entry_database
_cod_related_entry_code
1 ChemSpider 4416616
